data_2215811
loop_
_publ_author_name
'Yan, Fan-Yong'
'Liu, Dong-Qing'
'Cao, Xiao-Hui'
'Yan, Xi-Long'
'Wang, Jin-Peng'

_publ_section_title
;
 1,2,3,4-Tetrahydroquinolin-7-amine
;
_journal_coeditor_code BT2542
_journal_issue 11
_journal_name_full 'Acta Crystallographica Section E'
_journal_page_first o4455
_journal_page_last o4455
_journal_paper_doi 10.1107/S1600536807050878
_journal_volume 63
_journal_year 2007
_chemical_formula_iupac 'C9 H12 N2'
_chemical_formula_moiety 'C9 H12 N2'
_chemical_formula_sum 'C9 H12 N2'
_chemical_formula_weight 148.21
_chemical_melting_point .91E-91
_chemical_name_systematic
;
1,2,3,4-Tetrahydroquinolin-7-amine
;
_space_group_IT_number 4
_symmetry_cell_setting monoclinic
_symmetry_space_group_name_Hall 'P 2yb'
_symmetry_space_group_name_H-M 'P 1 21 1'
_atom_sites_solution_hydrogens geom
_atom_sites_solution_primary direct
_atom_sites_solution_secondary difmap
_audit_creation_method SHELXL-97
_cell_angle_alpha 90.00
_cell_angle_beta 106.459(7)
_cell_angle_gamma 90.00
_cell_formula_units_Z 4
_cell_length_a 8.7642(15)
_cell_length_b 8.7401(14)
_cell_length_c 11.0393(18)
_cell_measurement_reflns_used 2296
_cell_measurement_temperature 113(2)
_cell_measurement_theta_max 27.5
_cell_measurement_theta_min 1.9
_cell_volume 811.0(2)
_computing_cell_refinement 'CrystalClear (Rigaku/MSC, 2005)'
_computing_data_collection 'CrystalClear (Rigaku/MSC, 2005)'
_computing_data_reduction 'CrystalClear (Rigaku/MSC, 2005)'
_computing_molecular_graphics 'SHELXTL (Sheldrick, 1997b)'
_computing_publication_material 'CrystalStructure (Rigaku/MSC, 2005)'
_computing_structure_refinement 'SHELXL97 (Sheldrick, 1997a)'
_computing_structure_solution 'SHELXS97 (Sheldrick, 1997a)'
_diffrn_ambient_temperature 113(2)
_diffrn_detector_area_resol_mean 7.31
_diffrn_measured_fraction_theta_full 0.997
_diffrn_measured_fraction_theta_max 0.997
_diffrn_measurement_device_type 'Rigaku Saturn'
_diffrn_measurement_method \w
_diffrn_radiation_monochromator confocal
_diffrn_radiation_source 'rotating anode'
_diffrn_radiation_type MoK\a
_diffrn_radiation_wavelength 0.71070
_diffrn_reflns_av_R_equivalents 0.0428
_diffrn_reflns_av_sigmaI/netI 0.0331
_diffrn_reflns_limit_h_max 10
_diffrn_reflns_limit_h_min -10
_diffrn_reflns_limit_k_max 10
_diffrn_reflns_limit_k_min -10
_diffrn_reflns_limit_l_max 13
_diffrn_reflns_limit_l_min -13
_diffrn_reflns_number 8269
_diffrn_reflns_theta_full 26.36
_diffrn_reflns_theta_max 26.36
_diffrn_reflns_theta_min 3.02
_exptl_absorpt_coefficient_mu 0.074
_exptl_absorpt_correction_T_max 0.9970
_exptl_absorpt_correction_T_min 0.9926
_exptl_absorpt_correction_type multi-scan
_exptl_absorpt_process_details '(Jacobson, 1998)'
_exptl_crystal_colour colorless
_exptl_crystal_density_diffrn 1.214
_exptl_crystal_density_method 'not measured'
_exptl_crystal_description prism
_exptl_crystal_F_000 320
_exptl_crystal_size_max 0.10
_exptl_crystal_size_mid 0.04
_exptl_crystal_size_min 0.04
_refine_diff_density_max 0.147
_refine_diff_density_min -0.176
_refine_ls_abs_structure_details 'none, Friedel Pairs merged'
_refine_ls_extinction_method none
_refine_ls_goodness_of_fit_ref 1.090
_refine_ls_hydrogen_treatment mixed
_refine_ls_matrix_type full
_refine_ls_number_parameters 224
_refine_ls_number_reflns 1762
_refine_ls_number_restraints 1
_refine_ls_restrained_S_all 1.089
_refine_ls_R_factor_all 0.0492
_refine_ls_R_factor_gt 0.0423
_refine_ls_shift/su_max 0.000
_refine_ls_shift/su_mean 0.000
_refine_ls_structure_factor_coef Fsqd
_refine_ls_weighting_details 'calc w=1/[\s^2^(Fo^2^)+(0.0483P)^2^+0.0684P] where P=(Fo^2^+2Fc^2^)/3'
_refine_ls_weighting_scheme calc
_refine_ls_wR_factor_gt 0.0895
_refine_ls_wR_factor_ref 0.0932
_reflns_number_gt 1586
_reflns_number_total 1762
_reflns_threshold_expression I>2\s(I)
_cod_data_source_file bt2542.cif
_cod_data_source_block I
_cod_original_sg_symbol_H-M 'P 21'
_cod_database_code 2215811
_cod_database_fobs_code 2215811

loop_
_symmetry_equiv_pos_as_xyz
'x, y, z'
'-x, y+1/2, -z'

loop_
_atom_site_type_symbol
_atom_site_label
_atom_site_fract_x
_atom_site_fract_y
_atom_site_fract_z
_atom_site_U_iso_or_equiv
_atom_site_adp_type
_atom_site_calc_flag
_atom_site_refinement_flags
_atom_site_occupancy
N N1 0.7907(2) 0.5321(2) 0.1189(2) 0.0251(5) Uani d . 1
N N2 1.2746(3) 0.7827(2) 0.1012(2) 0.0268(5) Uani d . 1
N N3 0.3190(2) 0.2353(3) 0.1461(2) 0.0244(5) Uani d . 1
N N4 0.7647(3) -0.0285(3) 0.0695(2) 0.0267(5) Uani d . 1
C C1 0.6786(3) 0.4944(3) 0.1903(2) 0.0278(6) Uani d . 1
H H1A 0.5921 0.4292 0.1385 0.033 Uiso calc R 1
H H1B 0.6306 0.5892 0.2123 0.033 Uiso calc R 1
C C2 0.7669(3) 0.4098(3) 0.3100(2) 0.0313(6) Uani d . 1
H H2A 0.8169 0.3164 0.2879 0.038 Uiso calc R 1
H H2B 0.6912 0.3787 0.3571 0.038 Uiso calc R 1
C C3 0.8946(3) 0.5144(3) 0.3923(2) 0.0308(6) Uani d . 1
H H3A 0.8432 0.5951 0.4300 0.037 Uiso calc R 1
H H3B 0.9647 0.4540 0.4620 0.037 Uiso calc R 1
C C4 0.9940(3) 0.5883(3) 0.3161(2) 0.0227(5) Uani d . 1
C C5 0.9367(3) 0.5982(3) 0.1844(2) 0.0208(5) Uani d . 1
C C6 1.0290(3) 0.6669(3) 0.1147(2) 0.0216(5) Uani d . 1
H H6 0.9884 0.6736 0.0254 0.026 Uiso calc R 1
C C7 1.1788(3) 0.7255(3) 0.1737(2) 0.0229(5) Uani d . 1
C C8 1.2358(3) 0.7169(3) 0.3057(2) 0.0259(6) Uani d . 1
H H8 1.3378 0.7567 0.3481 0.031 Uiso calc R 1
C C9 1.1429(3) 0.6501(3) 0.3738(2) 0.0266(6) Uani d . 1
H H9 1.1824 0.6465 0.4633 0.032 Uiso calc R 1
C C10 0.2362(3) 0.2950(3) 0.2333(3) 0.0330(7) Uani d . 1
H H10A 0.1309 0.3353 0.1853 0.040 Uiso calc R 1
H H10B 0.2983 0.3800 0.2831 0.040 Uiso calc R 1
C C11 0.2152(3) 0.1690(4) 0.3212(3) 0.0356(7) Uani d . 1
H H11A 0.1514 0.0849 0.2714 0.043 Uiso calc R 1
H H11B 0.1574 0.2092 0.3796 0.043 Uiso calc R 1
C C12 0.3775(3) 0.1080(3) 0.3969(2) 0.0281(6) Uani d . 1
H H12A 0.4321 0.1861 0.4591 0.034 Uiso calc R 1
H H12B 0.3626 0.0154 0.4439 0.034 Uiso calc R 1
C C13 0.4798(3) 0.0691(3) 0.3116(2) 0.0219(5) Uani d . 1
C C14 0.4495(3) 0.1397(3) 0.1925(2) 0.0209(5) Uani d . 1
C C15 0.5473(3) 0.1068(3) 0.1147(2) 0.0201(5) Uani d . 1
H H15 0.5266 0.1549 0.0346 0.024 Uiso calc R 1
C C16 0.6734(3) 0.0052(3) 0.1529(2) 0.0223(5) Uani d . 1
C C17 0.7039(3) -0.0655(3) 0.2708(2) 0.0263(6) Uani d . 1
H H17 0.7899 -0.1352 0.2984 0.032 Uiso calc R 1
C C18 0.6071(3) -0.0325(3) 0.3470(2) 0.0243(5) Uani d . 1
H H18 0.6284 -0.0814 0.4269 0.029 Uiso calc R 1
H H1 0.749(3) 0.574(3) 0.042(2) 0.023(7) Uiso d . 1
H H3 0.323(3) 0.297(3) 0.080(3) 0.032(8) Uiso d . 1
H H2C 1.218(3) 0.832(4) 0.031(3) 0.037(8) Uiso d . 1
H H2D 1.360(3) 0.841(4) 0.147(3) 0.039(8) Uiso d . 1
H H4A 0.769(3) 0.048(4) 0.015(3) 0.041(9) Uiso d . 1
H H4B 0.866(4) -0.066(4) 0.107(3) 0.048(9) Uiso d . 1

loop_
_atom_site_aniso_label
_atom_site_aniso_U_11
_atom_site_aniso_U_22
_atom_site_aniso_U_33
_atom_site_aniso_U_12
_atom_site_aniso_U_13
_atom_site_aniso_U_23
N1 0.0245(10) 0.0299(13) 0.0195(11) -0.0025(9) 0.0039(8) -0.0003(10)
N2 0.0271(11) 0.0245(13) 0.0289(13) -0.0037(9) 0.0084(9) 0.0005(10)
N3 0.0270(11) 0.0248(12) 0.0234(11) 0.0066(9) 0.0104(9) 0.0049(10)
N4 0.0248(11) 0.0268(13) 0.0303(12) -0.0002(9) 0.0109(9) -0.0055(11)
C1 0.0248(12) 0.0271(15) 0.0326(14) -0.0044(11) 0.0097(10) -0.0008(12)
C2 0.0334(13) 0.0317(15) 0.0310(15) -0.0051(12) 0.0125(11) 0.0009(13)
C3 0.0364(14) 0.0321(15) 0.0251(14) -0.0082(12) 0.0103(11) 0.0006(12)
C4 0.0270(12) 0.0217(13) 0.0199(12) 0.0029(10) 0.0073(9) 0.0004(10)
C5 0.0221(11) 0.0159(12) 0.0238(12) 0.0037(10) 0.0055(9) -0.0023(10)
C6 0.0241(11) 0.0209(13) 0.0186(11) 0.0038(10) 0.0043(9) -0.0023(10)
C7 0.0255(12) 0.0181(13) 0.0260(13) 0.0012(10) 0.0086(10) 0.0005(11)
C8 0.0256(12) 0.0234(14) 0.0254(13) -0.0028(11) 0.0020(10) -0.0032(11)
C9 0.0325(14) 0.0256(15) 0.0194(12) 0.0025(11) 0.0038(10) -0.0005(11)
C10 0.0405(15) 0.0298(16) 0.0337(15) 0.0131(12) 0.0184(12) 0.0063(13)
C11 0.0396(15) 0.0400(17) 0.0327(14) 0.0091(13) 0.0191(12) 0.0043(14)
C12 0.0382(14) 0.0267(15) 0.0218(12) 0.0026(11) 0.0124(11) 0.0017(11)
C13 0.0271(12) 0.0179(13) 0.0196(11) -0.0035(10) 0.0049(9) -0.0021(10)
C14 0.0208(11) 0.0166(13) 0.0240(12) -0.0017(10) 0.0043(9) -0.0036(10)
C15 0.0237(12) 0.0180(13) 0.0183(11) -0.0030(10) 0.0054(9) 0.0003(10)
C16 0.0226(11) 0.0173(12) 0.0264(13) -0.0024(10) 0.0060(10) -0.0053(11)
C17 0.0220(12) 0.0217(14) 0.0312(14) 0.0024(10) 0.0013(10) -0.0019(12)
C18 0.0284(12) 0.0220(13) 0.0191(11) -0.0020(10) 0.0014(9) 0.0011(11)

loop_
_atom_type_symbol
_atom_type_description
_atom_type_scat_dispersion_real
_atom_type_scat_dispersion_imag
_atom_type_scat_source
C C 0.0033 0.0000 'International Tables Vol C Tables 4.2.6.8 and 6.1.1.4'
H H 0.0000 0.0000 'International Tables Vol C Tables 4.2.6.8 and 6.1.1.4'
N N 0.0061 0.0000 'International Tables Vol C Tables 4.2.6.8 and 6.1.1.4'

loop_
_geom_angle_atom_site_label_1
_geom_angle_atom_site_label_2
_geom_angle_atom_site_label_3
_geom_angle
C5 N1 C1 118.0(2)
C5 N1 H1 112.7(16)
C1 N1 H1 116.1(16)
C7 N2 H2C 112.6(17)
C7 N2 H2D 113.5(16)
H2C N2 H2D 112(3)
C14 N3 C10 118.9(2)
C14 N3 H3 115.7(16)
C10 N3 H3 117.0(17)
C16 N4 H4A 114.3(19)
C16 N4 H4B 115.7(17)
H4A N4 H4B 110(3)
N1 C1 C2 108.92(19)
N1 C1 H1A 109.9
C2 C1 H1A 109.9
N1 C1 H1B 109.9
C2 C1 H1B 109.9
H1A C1 H1B 108.3
C1 C2 C3 109.4(2)
C1 C2 H2A 109.8
C3 C2 H2A 109.8
C1 C2 H2B 109.8
C3 C2 H2B 109.8
H2A C2 H2B 108.2
C4 C3 C2 111.3(2)
C4 C3 H3A 109.4
C2 C3 H3A 109.4
C4 C3 H3B 109.4
C2 C3 H3B 109.4
H3A C3 H3B 108.0
C9 C4 C5 117.8(2)
C9 C4 C3 121.6(2)
C5 C4 C3 120.6(2)
C4 C5 C6 120.3(2)
C4 C5 N1 121.1(2)
C6 C5 N1 118.6(2)
C7 C6 C5 121.2(2)
C7 C6 H6 119.4
C5 C6 H6 119.4
C6 C7 C8 118.7(2)
C6 C7 N2 120.2(2)
C8 C7 N2 121.1(2)
C9 C8 C7 119.7(2)
C9 C8 H8 120.1
C7 C8 H8 120.1
C8 C9 C4 122.4(2)
C8 C9 H9 118.8
C4 C9 H9 118.8
N3 C10 C11 109.7(2)
N3 C10 H10A 109.7
C11 C10 H10A 109.7
N3 C10 H10B 109.7
C11 C10 H10B 109.7
H10A C10 H10B 108.2
C10 C11 C12 109.9(2)
C10 C11 H11A 109.7
C12 C11 H11A 109.7
C10 C11 H11B 109.7
C12 C11 H11B 109.7
H11A C11 H11B 108.2
C13 C12 C11 111.3(2)
C13 C12 H12A 109.4
C11 C12 H12A 109.4
C13 C12 H12B 109.4
C11 C12 H12B 109.4
H12A C12 H12B 108.0
C18 C13 C14 117.7(2)
C18 C13 C12 122.5(2)
C14 C13 C12 119.7(2)
N3 C14 C15 118.6(2)
N3 C14 C13 121.6(2)
C15 C14 C13 119.7(2)
C16 C15 C14 121.2(2)
C16 C15 H15 119.4
C14 C15 H15 119.4
C15 C16 C17 119.4(2)
C15 C16 N4 119.1(2)
C17 C16 N4 121.4(2)
C18 C17 C16 119.1(2)
C18 C17 H17 120.5
C16 C17 H17 120.5
C17 C18 C13 122.9(2)
C17 C18 H18 118.6
C13 C18 H18 118.6

loop_
_geom_bond_atom_site_label_1
_geom_bond_atom_site_label_2
_geom_bond_distance
N1 C5 1.403(3)
N1 C1 1.461(3)
N1 H1 0.90(3)
N2 C7 1.405(3)
N2 H2C 0.90(3)
N2 H2D 0.93(3)
N3 C14 1.392(3)
N3 C10 1.456(3)
N3 H3 0.92(3)
N4 C16 1.411(3)
N4 H4A 0.90(3)
N4 H4B 0.92(3)
C1 C2 1.520(4)
C1 H1A 0.9900
C1 H1B 0.9900
C2 C3 1.529(4)
C2 H2A 0.9900
C2 H2B 0.9900
C3 C4 1.516(3)
C3 H3A 0.9900
C3 H3B 0.9900
C4 C9 1.389(3)
C4 C5 1.400(3)
C5 C6 1.401(3)
C6 C7 1.387(3)
C6 H6 0.9500
C7 C8 1.402(3)
C8 C9 1.385(3)
C8 H8 0.9500
C9 H9 0.9500
C10 C11 1.513(4)
C10 H10A 0.9900
C10 H10B 0.9900
C11 C12 1.527(4)
C11 H11A 0.9900
C11 H11B 0.9900
C12 C13 1.512(3)
C12 H12A 0.9900
C12 H12B 0.9900
C13 C18 1.393(3)
C13 C14 1.407(3)
C14 C15 1.404(3)
C15 C16 1.387(3)
C15 H15 0.9500
C16 C17 1.397(3)
C17 C18 1.383(3)
C17 H17 0.9500
C18 H18 0.9500

loop_
_geom_hbond_atom_site_label_D
_geom_hbond_atom_site_label_H
_geom_hbond_atom_site_label_A
_geom_hbond_site_symmetry_A
_geom_hbond_distance_DH
_geom_hbond_distance_HA
_geom_hbond_distance_DA
_geom_hbond_angle_DHA
_geom_hbond_publ_flag
N4 H4A N2 2_745 0.90(3) 2.39(3) 3.271(3) 164(2) y
N4 H4B Cg2 2_745 0.90(3) 3.195 4.015 149 y
N2 H2C N1 2_755 0.90(3) 2.40(3) 3.194(3) 147(2) y
N2 H2D Cg1 1_665 0.90(3) 2.53 3.446 168 y
N3 H3 N4 2_655 0.92(3) 2.22(3) 3.078(3) 156(2) y
N1 H1 N3 2_655 0.90(3) 2.44(3) 3.323(3) 167(2) y

loop_
_geom_torsion_atom_site_label_1
_geom_torsion_atom_site_label_2
_geom_torsion_atom_site_label_3
_geom_torsion_atom_site_label_4
_geom_torsion
C5 N1 C1 C2 -47.4(3)
N1 C1 C2 C3 62.4(3)
C1 C2 C3 C4 -48.7(3)
C2 C3 C4 C9 -160.7(2)
C2 C3 C4 C5 20.2(3)
C9 C4 C5 C6 0.8(3)
C3 C4 C5 C6 179.9(2)
C9 C4 C5 N1 177.0(2)
C3 C4 C5 N1 -3.9(4)
C1 N1 C5 C4 18.2(3)
C1 N1 C5 C6 -165.5(2)
C4 C5 C6 C7 0.4(3)
N1 C5 C6 C7 -175.9(2)
C5 C6 C7 C8 -1.0(4)
C5 C6 C7 N2 174.8(2)
C6 C7 C8 C9 0.3(4)
N2 C7 C8 C9 -175.4(2)
C7 C8 C9 C4 0.9(4)
C5 C4 C9 C8 -1.5(4)
C3 C4 C9 C8 179.5(2)
C14 N3 C10 C11 -43.4(3)
N3 C10 C11 C12 60.2(3)
C10 C11 C12 C13 -50.2(3)
C11 C12 C13 C18 -158.1(2)
C11 C12 C13 C14 23.4(3)
C10 N3 C14 C15 -167.7(2)
C10 N3 C14 C13 16.0(3)
C18 C13 C14 N3 175.9(2)
C12 C13 C14 N3 -5.5(3)
C18 C13 C14 C15 -0.3(3)
C12 C13 C14 C15 178.3(2)
N3 C14 C15 C16 -176.1(2)
C13 C14 C15 C16 0.2(3)
C14 C15 C16 C17 -0.1(3)
C14 C15 C16 N4 177.7(2)
C15 C16 C17 C18 0.1(3)
N4 C16 C17 C18 -177.6(2)
C16 C17 C18 C13 -0.2(4)
C14 C13 C18 C17 0.4(3)
C12 C13 C18 C17 -178.2(2)

loop_
_cod_related_entry_id
_cod_related_entry_database
_cod_related_entry_code
1 ChemSpider 11627908
